data_7236880
loop_
_publ_author_name
'Zhang, Chenghui'
'Sun, Libo'
'Yan, Yan'
'Shi, Huaizhong'
'Wang, Bolun'
'Liang, Zhiqiang'
'Li, Jiyang'

_publ_section_title
;
 A novel photo- and hydrochromic europium metal--organic framework with
 good anion sensing properties
;
_journal_issue 35
_journal_name_full 'Journal of Materials Chemistry C'
_journal_page_first 8999
_journal_paper_doi 10.1039/C7TC03013D
_journal_volume 5
_journal_year 2017
_chemical_formula_sum 'C36 H0 Br0.75 Eu N4 O13'
_chemical_formula_weight 908.29
_space_group_IT_number 2
_space_group_name_Hall '-P 1'
_space_group_name_H-M_alt 'P -1'
_symmetry_cell_setting triclinic
_symmetry_space_group_name_H-M 'P -1'
_atom_sites_solution_primary direct
_atom_sites_solution_secondary difmap
_audit_creation_method SHELXL-97
_audit_update_record
;
2017-04-07 deposited with the CCDC.
2017-08-08 downloaded from the CCDC.
;
_cell_angle_alpha 109.7600(10)
_cell_angle_beta 107.8970(10)
_cell_angle_gamma 93.1880(10)
_cell_formula_units_Z 2
_cell_length_a 9.7352(5)
_cell_length_b 14.1265(7)
_cell_length_c 14.9366(8)
_cell_measurement_reflns_used 7998
_cell_measurement_temperature 293(2)
_cell_measurement_theta_max 28.28
_cell_measurement_theta_min 2.23
_cell_volume 1810.23(16)
_computing_cell_refinement 'Bruker SMART'
_computing_data_collection 'Bruker SMART'
_computing_data_reduction 'Bruker SAINT'
_computing_molecular_graphics 'Bruker SHELXTL'
_computing_publication_material 'Bruker SHELXTL'
_computing_structure_refinement 'Bruker SHELXTL'
_computing_structure_solution 'Bruker SHELXTL'
_diffrn_ambient_temperature 293(2)
_diffrn_measured_fraction_theta_full 0.998
_diffrn_measured_fraction_theta_max 0.998
_diffrn_measurement_device_type 'CCD area detector'
_diffrn_measurement_method 'phi and omega scans'
_diffrn_radiation_monochromator graphite
_diffrn_radiation_source 'fine-focus sealed tube'
_diffrn_radiation_type MoK\a
_diffrn_radiation_wavelength 0.71073
_diffrn_reflns_av_R_equivalents 0.0155
_diffrn_reflns_av_sigmaI/netI 0.0270
_diffrn_reflns_limit_h_max 11
_diffrn_reflns_limit_h_min -12
_diffrn_reflns_limit_k_max 15
_diffrn_reflns_limit_k_min -17
_diffrn_reflns_limit_l_max 18
_diffrn_reflns_limit_l_min -12
_diffrn_reflns_number 11642
_diffrn_reflns_theta_full 26.30
_diffrn_reflns_theta_max 26.30
_diffrn_reflns_theta_min 1.54
_exptl_absorpt_coefficient_mu 2.631
_exptl_absorpt_correction_T_max 0.6488
_exptl_absorpt_correction_T_min 0.5952
_exptl_absorpt_correction_type multi-scan
_exptl_absorpt_process_details SADABS
_exptl_crystal_density_diffrn 1.666
_exptl_crystal_density_method 'not measured'
_exptl_crystal_description BLOCK
_exptl_crystal_F_000 875
_exptl_crystal_size_max 0.22
_exptl_crystal_size_mid 0.21
_exptl_crystal_size_min 0.18
_refine_diff_density_max 1.686
_refine_diff_density_min -1.573
_refine_diff_density_rms 0.139
_refine_ls_extinction_method none
_refine_ls_goodness_of_fit_ref 1.069
_refine_ls_matrix_type full
_refine_ls_number_parameters 412
_refine_ls_number_reflns 7338
_refine_ls_number_restraints 0
_refine_ls_restrained_S_all 1.069
_refine_ls_R_factor_all 0.0434
_refine_ls_R_factor_gt 0.0402
_refine_ls_shift/su_max 0.041
_refine_ls_shift/su_mean 0.003
_refine_ls_structure_factor_coef Fsqd
_refine_ls_weighting_details 'calc w=1/[\s^2^(Fo^2^)+(0.0635P)^2^+6.2433P] where P=(Fo^2^+2Fc^2^)/3'
_refine_ls_weighting_scheme calc
_refine_ls_wR_factor_gt 0.1100
_refine_ls_wR_factor_ref 0.1124
_reflns_number_gt 6784
_reflns_number_total 7338
_reflns_threshold_expression >2sigma(I)
_cod_data_source_file c7tc03013d2.cif
_cod_data_source_block y
_cod_depositor_comments
;
The following automatic conversions were performed:

data item '_exptl_absorpt_correction_type' value 'MULTI-SCAN' was
changed to 'multi-scan' in accordance with the
/home/saulius/struct/COD-crude-data/automatic-downloads/DataCite-retrospective/RSC/depositions/lib/dictionaries/cif_core.dic
dictionary named 'cif_core.dic' version 2.4.2 last updated on
2011-04-26.

data item '_symmetry_cell_setting' value 'Triclinic' was changed to
'triclinic' in accordance with the
/home/saulius/struct/COD-crude-data/automatic-downloads/DataCite-retrospective/RSC/depositions/lib/dictionaries/cif_core.dic
dictionary named 'cif_core.dic' version 2.4.2 last updated on
2011-04-26.

Automatic conversion script
Id: cif_fix_values 6909 2019-04-08 15:41:33Z antanas 
;
_cod_original_sg_symbol_H-M P-1
_cod_database_code 7236880

loop_
_symmetry_equiv_pos_as_xyz
'x, y, z'
'-x, -y, -z'

loop_
_atom_site_label
_atom_site_type_symbol
_atom_site_fract_x
_atom_site_fract_y
_atom_site_fract_z
_atom_site_U_iso_or_equiv
_atom_site_adp_type
_atom_site_occupancy
_atom_site_symmetry_multiplicity
_atom_site_calc_flag
_atom_site_refinement_flags
Eu1 Eu 0.957206(10) 0.570767(7) 0.844463(7) 0.01981(3) Uani 1 1 d .
O1 O 0.84814(16) 0.55443(12) 0.96508(11) 0.0274(4) Uani 1 1 d .
O2 O 0.83807(16) 0.41669(12) 1.00552(11) 0.0293(4) Uani 1 1 d .
O3 O 0.7704(2) 0.72616(12) 0.68675(12) 0.0366(5) Uani 1 1 d .
O4 O 0.89790(16) 0.60093(12) 0.68870(11) 0.0283(4) Uani 1 1 d .
O5 O 0.16105(15) 0.55315(12) 0.79391(11) 0.0268(4) Uani 1 1 d .
O6 O 0.36137(18) 0.67357(12) 0.88660(14) 0.0383(5) Uani 1 1 d .
O7 O 0.79874(18) 0.69789(12) 0.86159(12) 0.0329(4) Uani 1 1 d .
O8 O 0.73368(18) 0.46361(14) 0.73578(13) 0.0374(5) Uani 1 1 d .
O9 O 1.11473(19) 0.74359(12) 0.91814(13) 0.0364(5) Uani 1 1 d .
O10 O 0.98968(19) 0.39567(12) 0.83609(12) 0.0345(5) Uani 1 1 d .
O11 O 0.3772(3) 0.69459(16) 0.36831(19) 0.0722(9) Uani 1 1 d .
C1 C 0.70898(5) 0.58064(3) 0.53483(3) 0.0220(5) Uani 1 1 d G
C2 C 0.59045(5) 0.61764(3) 0.48675(3) 0.0239(5) Uani 1 1 d G
C3 C 0.49864(5) 0.55895(3) 0.38837(3) 0.0220(5) Uani 1 1 d G
C4 C 0.52536(5) 0.46326(3) 0.33807(3) 0.0240(5) Uani 1 1 d G
C5 C 0.64388(5) 0.42625(3) 0.38615(3) 0.0241(5) Uani 1 1 d G
C6 C 0.73570(5) 0.48494(3) 0.48452(3) 0.0244(5) Uani 1 1 d G
N7 N 0.67087(5) 0.32923(3) 0.33242(3) 0.0250(5) Uani 1 1 d G
C8 C 0.56054(6) 0.24553(3) 0.29123(3) 0.0336(7) Uani 1 1 d G
C9 C 0.57987(7) 0.15457(3) 0.23026(4) 0.0357(7) Uani 1 1 d G
C10 C 0.71688(7) 0.14076(4) 0.21760(4) 0.0284(6) Uani 1 1 d G
C11 C 0.82010(7) 0.22152(4) 0.26298(4) 0.0313(6) Uani 1 1 d G
C12 C 0.80703(6) 0.31589(3) 0.32574(4) 0.0261(6) Uani 1 1 d G
C13 C 0.73909(8) 0.03602(4) 0.14731(4) 0.0348(7) Uani 1 1 d G
C14 C 0.62133(9) -0.04121(4) 0.09856(4) 0.0415(8) Uani 1 1 d G
C15 C 0.64972(10) -0.13363(4) 0.03156(5) 0.0493(9) Uani 1 1 d G
N16 N 0.76767(10) -0.14208(4) 0.01913(5) 0.0505(8) Uani 1 1 d G
C17 C 0.87989(10) -0.06214(4) 0.06427(5) 0.0578(10) Uani 1 1 d G
C18 C 0.86912(9) 0.03236(4) 0.13416(5) 0.0490(8) Uani 1 1 d G
C19 C 0.61729(7) 0.44750(5) 0.90532(4) 0.0239(5) Uani 1 1 d G
C20 C 0.54268(7) 0.52411(4) 0.90099(4) 0.0258(5) Uani 1 1 d G
C21 C 0.38666(7) 0.50221(5) 0.84861(4) 0.0236(5) Uani 1 1 d G
C22 C 0.31619(7) 0.39922(5) 0.79851(5) 0.0275(6) Uani 1 1 d G
C23 C 0.40091(7) 0.32126(5) 0.80626(4) 0.0291(6) Uani 1 1 d G
C24 C 0.55169(7) 0.34569(5) 0.86229(4) 0.0275(6) Uani 1 1 d G
N25 N 0.32371(7) 0.21691(5) 0.75009(5) 0.0333(6) Uani 1 1 d G
C26 C 0.19841(8) 0.19060(5) 0.74908(5) 0.0414(8) Uani 1 1 d G
C27 C 0.11330(8) 0.09101(5) 0.69103(6) 0.0424(8) Uani 1 1 d G
C28 C 0.17933(8) 0.01781(5) 0.63135(6) 0.0394(7) Uani 1 1 d G
C29 C 0.31937(8) 0.05035(4) 0.64166(5) 0.0474(9) Uani 1 1 d G
C30 C 0.38726(7) 0.14722(4) 0.69936(5) 0.0443(8) Uani 1 1 d G
C31 C 0.09598(8) -0.08749(5) 0.56660(6) 0.0447(8) Uani 1 1 d G
C32 C -0.04801(9) -0.11407(5) 0.55887(7) 0.0611(10) Uani 1 1 d G
C33 C -0.12555(9) -0.21216(5) 0.49715(7) 0.0729(12) Uani 1 1 d G
N34 N -0.05909(9) -0.28367(5) 0.44315(7) 0.0766(11) Uani 1 1 d G
C35 C 0.08490(9) -0.25710(4) 0.45088(7) 0.0710(13) Uani 1 1 d G
C36 C 0.16244(9) -0.15900(4) 0.51260(6) 0.0573(11) Uani 1 1 d G
C37 C 0.7814(2) 0.47356(16) 0.96306(14) 0.0231(5) Uani 1 1 d .
C38 C 0.2985(2) 0.58302(16) 0.84332(16) 0.0256(6) Uani 1 1 d .
C39 C 0.8001(2) 0.64082(16) 0.64506(15) 0.0237(5) Uani 1 1 d .
C40 C 0.3689(2) 0.59999(18) 0.33634(17) 0.0306(6) Uani 1 1 d .
O1W O 0.8271(3) 0.2092(2) 0.7254(2) 0.0712(9) Uani 1 1 d .
O2W O 0.2990(8) 0.0983(4) 0.3490(4) 0.106(2) Uani 0.50 1 d P
O3W O 0.4972(7) 0.8959(5) 0.5006(6) 0.062(2) Uani 0.30 1 d P
O4W O 0.8062(10) 0.1524(8) 0.8172(9) 0.065(4) Uani 0.20 1 d P
Br1 Br 0.71768(5) 0.08627(3) 0.85306(3) 0.05677(13) Uani 0.75 1 d P

loop_
_atom_site_aniso_label
_atom_site_aniso_U_11
_atom_site_aniso_U_22
_atom_site_aniso_U_33
_atom_site_aniso_U_23
_atom_site_aniso_U_13
_atom_site_aniso_U_12
Eu1 0.01292(4) 0.02295(4) 0.01959(4) 0.00697(3) 0.00118(3) 0.00439(3)
O1 0.0173(6) 0.0345(7) 0.0291(6) 0.0138(5) 0.0046(5) 0.0032(6)
O2 0.0169(6) 0.0362(7) 0.0303(7) 0.0154(5) -0.0010(5) 0.0045(6)
O3 0.0426(9) 0.0299(7) 0.0234(7) 0.0023(6) 0.0002(6) 0.0133(7)
O4 0.0220(6) 0.0380(7) 0.0213(6) 0.0098(5) 0.0033(5) 0.0110(6)
O5 0.0148(6) 0.0341(7) 0.0301(6) 0.0126(5) 0.0049(5) 0.0067(5)
O6 0.0219(7) 0.0301(7) 0.0565(9) 0.0165(6) 0.0047(7) 0.0041(6)
O7 0.0367(7) 0.0321(7) 0.0320(7) 0.0108(6) 0.0142(6) 0.0171(6)
O8 0.0180(7) 0.0499(9) 0.0321(7) 0.0132(7) -0.0040(6) -0.0008(7)
O9 0.0305(8) 0.0254(7) 0.0446(8) 0.0105(6) 0.0044(7) 0.0036(6)
O10 0.0354(8) 0.0291(7) 0.0369(7) 0.0113(6) 0.0109(6) 0.0053(6)
O11 0.0653(12) 0.0448(10) 0.0641(14) 0.0053(9) -0.0212(11) 0.0280(9)
C1 0.0175(8) 0.0246(8) 0.0217(8) 0.0086(6) 0.0043(6) 0.0008(7)
C2 0.0181(8) 0.0245(9) 0.0256(8) 0.0076(7) 0.0054(7) 0.0015(7)
C3 0.0147(8) 0.0275(9) 0.0212(8) 0.0087(7) 0.0036(6) 0.0025(7)
C4 0.0199(8) 0.0264(9) 0.0222(8) 0.0065(7) 0.0059(7) 0.0017(7)
C5 0.0241(8) 0.0243(9) 0.0237(8) 0.0064(7) 0.0107(7) 0.0055(7)
C6 0.0213(8) 0.0258(9) 0.0253(8) 0.0089(7) 0.0074(7) 0.0059(7)
N7 0.0242(7) 0.0246(8) 0.0238(7) 0.0045(6) 0.0101(6) 0.0055(6)
C8 0.0239(9) 0.0272(10) 0.0406(11) 0.0025(9) 0.0108(8) 0.0016(8)
C9 0.0303(10) 0.0263(10) 0.0430(11) 0.0031(9) 0.0141(9) 0.0022(9)
C10 0.0320(10) 0.0283(9) 0.0254(8) 0.0085(7) 0.0112(7) 0.0106(8)
C11 0.0328(10) 0.0330(10) 0.0329(9) 0.0125(8) 0.0167(7) 0.0112(8)
C12 0.0243(9) 0.0264(9) 0.0248(8) 0.0062(7) 0.0083(7) 0.0062(8)
C13 0.0378(11) 0.0341(11) 0.0273(9) 0.0067(8) 0.0098(8) 0.0064(9)
C14 0.0374(12) 0.0311(12) 0.0407(12) -0.0024(10) 0.0105(10) 0.0061(10)
C15 0.0518(15) 0.0332(13) 0.0420(14) -0.0044(11) 0.0088(12) 0.0077(12)
N16 0.0602(12) 0.0364(11) 0.0451(11) -0.0019(9) 0.0229(10) 0.0164(10)
C17 0.0594(14) 0.0438(15) 0.0664(16) 0.0027(13) 0.0355(12) 0.0174(12)
C18 0.0484(12) 0.0353(13) 0.0600(14) 0.0025(11) 0.0311(10) 0.0108(11)
C19 0.0122(7) 0.0360(9) 0.0237(8) 0.0129(7) 0.0044(6) 0.0043(7)
C20 0.0157(8) 0.0367(10) 0.0240(8) 0.0128(7) 0.0041(7) 0.0035(8)
C21 0.0126(8) 0.0324(9) 0.0242(8) 0.0113(7) 0.0033(6) 0.0038(7)
C22 0.0169(8) 0.0322(9) 0.0316(9) 0.0122(7) 0.0050(7) 0.0068(8)
C23 0.0174(9) 0.0286(10) 0.0318(10) 0.0054(8) 0.0029(8) 0.0009(8)
C24 0.0194(9) 0.0314(9) 0.0306(9) 0.0116(7) 0.0066(7) 0.0074(8)
N25 0.0218(8) 0.0288(8) 0.0426(9) 0.0114(7) 0.0047(7) 0.0029(7)
C26 0.0322(11) 0.0379(12) 0.0503(12) 0.0152(10) 0.0111(10) 0.0031(10)
C27 0.0331(12) 0.0347(11) 0.0517(13) 0.0142(10) 0.0077(10) -0.0018(10)
C28 0.0317(12) 0.0333(10) 0.0430(12) 0.0158(9) -0.0014(10) -0.0013(10)
C29 0.0393(12) 0.0320(12) 0.0629(15) 0.0097(11) 0.0162(11) 0.0042(10)
C30 0.0277(11) 0.0349(12) 0.0594(15) 0.0064(11) 0.0127(10) 0.0066(10)
C31 0.0485(15) 0.0356(11) 0.0411(11) 0.0196(9) 0.0001(11) -0.0045(11)
C32 0.0514(17) 0.0496(14) 0.0675(17) 0.0267(12) -0.0003(14) -0.0162(13)
C33 0.076(2) 0.0534(16) 0.0690(19) 0.0233(14) 0.0038(17) -0.0240(16)
N34 0.098(2) 0.0488(13) 0.0564(15) 0.0167(11) 0.0006(15) -0.0254(15)
C35 0.100(3) 0.0445(15) 0.0462(15) 0.0106(12) 0.0069(17) -0.0172(18)
C36 0.075(2) 0.0378(14) 0.0436(14) 0.0068(11) 0.0103(14) -0.0003(14)
C37 0.0151(8) 0.0338(9) 0.0181(7) 0.0088(7) 0.0032(6) 0.0069(7)
C38 0.0184(8) 0.0319(9) 0.0254(8) 0.0117(7) 0.0048(7) 0.0058(8)
C39 0.0190(8) 0.0283(9) 0.0209(8) 0.0082(7) 0.0043(7) 0.0032(7)
C40 0.0217(9) 0.0354(10) 0.0254(9) 0.0069(8) 0.0004(8) 0.0068(8)
O1W 0.0601(14) 0.0693(14) 0.0696(14) 0.0217(11) 0.0083(11) 0.0072(12)
O2W 0.226(5) 0.048(2) 0.086(2) 0.0297(19) 0.099(3) 0.066(3)
O3W 0.060(3) 0.027(3) 0.097(4) 0.000(3) 0.051(3) 0.008(3)
O4W 0.033(4) 0.052(5) 0.065(7) -0.014(5) -0.009(4) 0.033(4)
Br1 0.04657(19) 0.0550(2) 0.0553(2) 0.01017(17) 0.01288(16) -0.00071(18)

loop_
_atom_type_symbol
_atom_type_description
_atom_type_scat_dispersion_real
_atom_type_scat_dispersion_imag
_atom_type_scat_source
C C 0.0033 0.0016 'International Tables Vol C Tables 4.2.6.8 and 6.1.1.4'
H H 0.0000 0.0000 'International Tables Vol C Tables 4.2.6.8 and 6.1.1.4'
Eu Eu -0.1578 3.6682 'International Tables Vol C Tables 4.2.6.8 and 6.1.1.4'
N N 0.0061 0.0033 'International Tables Vol C Tables 4.2.6.8 and 6.1.1.4'
O O 0.0106 0.0060 'International Tables Vol C Tables 4.2.6.8 and 6.1.1.4'
Br Br -0.2901 2.4595 'International Tables Vol C Tables 4.2.6.8 and 6.1.1.4'

loop_
_geom_angle_atom_site_label_1
_geom_angle_atom_site_label_2
_geom_angle_atom_site_label_3
_geom_angle
_geom_angle_site_symmetry_1
_geom_angle_site_symmetry_3
O5 Eu1 O8 118.75(6) 1_655 .
O5 Eu1 O4 72.91(6) 1_655 .
O8 Eu1 O4 73.59(6) . .
O5 Eu1 O1 145.66(6) 1_655 .
O8 Eu1 O1 78.91(6) . .
O4 Eu1 O1 141.17(5) . .
O5 Eu1 O7 134.34(6) 1_655 .
O8 Eu1 O7 81.61(6) . .
O4 Eu1 O7 75.43(6) . .
O1 Eu1 O7 73.87(6) . .
O5 Eu1 O2 74.12(6) 1_655 2_767
O8 Eu1 O2 139.09(7) . 2_767
O4 Eu1 O2 142.85(6) . 2_767
O1 Eu1 O2 74.19(5) . 2_767
O7 Eu1 O2 118.52(5) . 2_767
O5 Eu1 O10 78.78(6) 1_655 .
O8 Eu1 O10 73.55(6) . .
O4 Eu1 O10 117.52(5) . .
O1 Eu1 O10 78.95(6) . .
O7 Eu1 O10 146.12(6) . .
O2 Eu1 O10 71.48(5) 2_767 .
O5 Eu1 O9 72.43(6) 1_655 .
O8 Eu1 O9 148.64(7) . .
O4 Eu1 O9 83.42(6) . .
O1 Eu1 O9 108.66(6) . .
O7 Eu1 O9 72.00(6) . .
O2 Eu1 O9 70.66(6) 2_767 .
O10 Eu1 O9 137.24(6) . .
C37 O1 Eu1 127.44(13) . .
C37 O2 Eu1 138.50(12) . 2_767
C39 O4 Eu1 133.66(15) . .
C38 O5 Eu1 132.13(14) . 1_455
C40 O8 Eu1 166.26(18) 2_666 .
C2 C1 C6 120.0 . .
C2 C1 C39 119.53(9) . .
C6 C1 C39 120.24(9) . .
C3 C2 C1 120.0 . .
C4 C3 C2 120.0 . .
C4 C3 C40 120.34(8) . .
C2 C3 C40 119.66(8) . .
C3 C4 C5 120.0 . .
C6 C5 C4 120.0 . .
C6 C5 N7 121.0 . .
C4 C5 N7 119.0 . .
C5 C6 C1 120.0 . .
C8 N7 C12 119.2 . .
C8 N7 C5 119.0 . .
C12 N7 C5 121.7 . .
C9 C8 N7 119.3 . .
C8 C9 C10 121.6 . .
C11 C10 C9 116.1 . .
C11 C10 C13 122.2 . .
C9 C10 C13 121.6 . .
C10 C11 C12 124.8 . .
N7 C12 C11 117.9 . .
C18 C13 C14 125.2 . .
C18 C13 C10 117.3 . .
C14 C13 C10 117.3 . .
C13 C14 C15 113.6 . .
N16 C15 C14 123.9 . .
C15 N16 C17 121.1 . .
N16 C17 C18 121.1 . .
C13 C18 C17 115.0 . .
C20 C19 C24 123.4 . .
C20 C19 C37 118.75(9) . .
C24 C19 C37 117.82(9) . .
C19 C20 C21 120.2 . .
C22 C21 C20 118.5 . .
C22 C21 C38 118.87(8) . .
C20 C21 C38 122.66(8) . .
C21 C22 C23 118.8 . .
C24 C23 C22 121.2 . .
C24 C23 N25 122.6 . .
C22 C23 N25 116.2 . .
C19 C24 C23 117.9 . .
C26 N25 C30 119.2 . .
C26 N25 C23 121.0 . .
C30 N25 C23 119.8 . .
N25 C26 C27 123.8 . .
C26 C27 C28 116.5 . .
C29 C28 C27 116.1 . .
C29 C28 C31 124.1 . .
C27 C28 C31 119.8 . .
C30 C29 C28 121.2 . .
N25 C30 C29 123.0 . .
C32 C31 C36 120.0 . .
C32 C31 C28 120.4 . .
C36 C31 C28 119.6 . .
C31 C32 C33 120.0 . .
N34 C33 C32 120.0 . .
C33 N34 C35 120.0 . .
N34 C35 C36 120.0 . .
C35 C36 C31 120.0 . .
O2 C37 O1 125.61(18) . .
O2 C37 C19 118.30(18) . .
O1 C37 C19 116.06(18) . .
O6 C38 O5 125.0(2) . .
O6 C38 C21 118.61(17) . .
O5 C38 C21 116.35(17) . .
O3 C39 O4 124.64(17) . .
O3 C39 C1 117.49(17) . .
O4 C39 C1 117.86(16) . .
O8 C40 O11 126.0(2) 2_666 .
O8 C40 C3 117.2(2) 2_666 .
O11 C40 C3 116.79(17) . .

loop_
_geom_bond_atom_site_label_1
_geom_bond_atom_site_label_2
_geom_bond_distance
_geom_bond_site_symmetry_2
Eu1 O5 2.3279(16) 1_655
Eu1 O8 2.3373(15) .
Eu1 O4 2.4083(17) .
Eu1 O1 2.4199(18) .
Eu1 O7 2.4312(17) .
Eu1 O2 2.4438(15) 2_767
Eu1 O10 2.4771(18) .
Eu1 O9 2.5006(16) .
O1 C37 1.269(3) .
O2 C37 1.237(3) .
O2 Eu1 2.4438(14) 2_767
O3 C39 1.252(3) .
O4 C39 1.255(3) .
O5 C38 1.278(2) .
O5 Eu1 2.3278(16) 1_455
O6 C38 1.241(3) .
O8 C40 1.245(2) 2_666
O11 C40 1.246(3) .
C1 C2 1.3900 .
C1 C6 1.3900 .
C1 C39 1.5141(18) .
C2 C3 1.3900 .
C3 C4 1.3900 .
C3 C40 1.522(2) .
C4 C5 1.3900 .
C5 C6 1.3900 .
C5 N7 1.4203 .
N7 C8 1.3751 .
N7 C12 1.3779 .
C8 C9 1.3626 .
C9 C10 1.4184 .
C10 C11 1.3046 .
C10 C13 1.5693 .
C11 C12 1.3854 .
C13 C18 1.3406 .
C13 C14 1.3586 .
C14 C15 1.4522 .
C15 N16 1.2242 .
N16 C17 1.3485 .
C17 C18 1.4225 .
C19 C20 1.3450 .
C19 C24 1.3820 .
C19 C37 1.518(2) .
C20 C21 1.4382 .
C21 C22 1.4088 .
C21 C38 1.475(2) .
C22 C23 1.4265 .
C23 C24 1.4026 .
C23 N25 1.4474 .
N25 C26 1.2493 .
N25 C30 1.3333 .
C26 C27 1.4219 .
C27 C28 1.4423 .
C28 C29 1.3591 .
C28 C31 1.4889 .
C29 C30 1.3431 .
C31 C32 1.3900 .
C31 C36 1.3900 .
C32 C33 1.3900 .
C33 N34 1.3900 .
N34 C35 1.3900 .
C35 C36 1.3900 .
C40 O8 1.245(2) 2_666
O4W Br1 1.561(14) .
